data_7246123
loop_
_publ_author_name
'Das, Tamal Kanti'
'Rodriguez Trevi\~no, Agustin M.'
'Pandiri, Sanjay'
'Irvankoski, Sini'
'Siitonen, Juha H.'
'Rodriguez, Sara M.'
'Yousufuddin, Muhammed'
'K\"urti, L\'aszl\'o'

_publ_section_title
;
 Catalyst-free transfer hydrogenation of activated alkenes exploiting
 isopropanol as the sole and traceless reductant
;
_journal_issue 2
_journal_name_full 'Green Chemistry'
_journal_page_first 746
_journal_page_last 754
_journal_paper_doi 10.1039/D2GC04315G
_journal_volume 25
_journal_year 2023
_chemical_formula_moiety 'C13 H12 O4'
_chemical_formula_sum 'C13 H12 O4'
_chemical_formula_weight 232.23
_space_group_crystal_system triclinic
_space_group_IT_number 2
_space_group_name_Hall '-P 1'
_space_group_name_H-M_alt 'P -1'
_atom_sites_solution_hydrogens geom
_audit_creation_method SHELXL-2018/3
_audit_update_record
;
2022-05-20 deposited with the CCDC.	2022-12-29 downloaded from the CCDC.
;
_cell_angle_alpha 106.015(3)
_cell_angle_beta 97.159(3)
_cell_angle_gamma 95.387(3)
_cell_formula_units_Z 2
_cell_length_a 6.5868(15)
_cell_length_b 8.2313(18)
_cell_length_c 11.126(3)
_cell_measurement_reflns_used 1528
_cell_measurement_temperature 296(2)
_cell_measurement_theta_max 24.21
_cell_measurement_theta_min 2.60
_cell_volume 570.1(2)
_computing_cell_refinement 'Bruker SAINT'
_computing_data_collection 'Bruker APEX2'
_computing_data_reduction 'Bruker SAINT'
_computing_molecular_graphics 'Bruker SHELXTL'
_computing_publication_material 'Bruker SHELXTL'
_computing_structure_refinement 'SHELXL-2018/3 (Sheldrick, 2018)'
_computing_structure_solution 'SHELXT 2014/4 (Sheldrick, 2014)'
_diffrn_ambient_temperature 296(2)
_diffrn_measured_fraction_theta_full 1.000
_diffrn_measured_fraction_theta_max 0.996
_diffrn_measurement_device_type 'Bruker APEX-II CCD'
_diffrn_measurement_method '\f and \w scans'
_diffrn_radiation_type MoK\a
_diffrn_radiation_wavelength 0.71073
_diffrn_reflns_av_R_equivalents 0.0372
_diffrn_reflns_av_unetI/netI 0.0489
_diffrn_reflns_Laue_measured_fraction_full 1.000
_diffrn_reflns_Laue_measured_fraction_max 0.996
_diffrn_reflns_limit_h_max 8
_diffrn_reflns_limit_h_min -8
_diffrn_reflns_limit_k_max 10
_diffrn_reflns_limit_k_min -10
_diffrn_reflns_limit_l_max 14
_diffrn_reflns_limit_l_min -14
_diffrn_reflns_number 6051
_diffrn_reflns_point_group_measured_fraction_full 1.000
_diffrn_reflns_point_group_measured_fraction_max 0.996
_diffrn_reflns_theta_full 25.000
_diffrn_reflns_theta_max 28.325
_diffrn_reflns_theta_min 1.928
_exptl_absorpt_coefficient_mu 0.101
_exptl_absorpt_correction_T_max 0.745
_exptl_absorpt_correction_T_min 0.650
_exptl_absorpt_correction_type multi-scan
_exptl_absorpt_process_details SADABS
_exptl_crystal_colour colourless
_exptl_crystal_density_diffrn 1.353
_exptl_crystal_description prism
_exptl_crystal_F_000 244
_exptl_crystal_size_max 0.180
_exptl_crystal_size_mid 0.110
_exptl_crystal_size_min 0.050
_refine_diff_density_max 0.167
_refine_diff_density_min -0.198
_refine_diff_density_rms 0.040
_refine_ls_extinction_method none
_refine_ls_goodness_of_fit_ref 1.035
_refine_ls_hydrogen_treatment constr
_refine_ls_matrix_type full
_refine_ls_number_parameters 156
_refine_ls_number_reflns 2827
_refine_ls_number_restraints 0
_refine_ls_restrained_S_all 1.035
_refine_ls_R_factor_all 0.0703
_refine_ls_R_factor_gt 0.0449
_refine_ls_shift/su_max 0.000
_refine_ls_shift/su_mean 0.000
_refine_ls_structure_factor_coef Fsqd
_refine_ls_weighting_details 'w=1/[\s^2^(Fo^2^)+(0.0525P)^2^+0.0367P] where P=(Fo^2^+2Fc^2^)/3'
_refine_ls_weighting_scheme calc
_refine_ls_wR_factor_gt 0.1116
_refine_ls_wR_factor_ref 0.1289
_reflns_Friedel_coverage 0.000
_reflns_number_gt 1873
_reflns_number_total 2827
_reflns_threshold_expression 'I > 2\s(I)'
_cod_data_source_file d2gc04315g2.cif
_cod_data_source_block tamal3_0m_a
_cod_depositor_comments 'Adding full bibliography for 7246122--7246123.cif.'
_cod_database_code 7246123
_shelx_shelxl_version_number 2018/3
_shelx_space_group_comment
; 
The symmetry employed for this shelxl refinement is uniquely defined 
by the following loop, which should always be used as a source of 
symmetry information in preference to the above space-group names. 
They are only intended as comments. 
;
_shelx_estimated_absorpt_t_min 0.982
_shelx_estimated_absorpt_t_max 0.995

loop_
_space_group_symop_operation_xyz
'x, y, z'
'-x, -y, -z'

loop_
_atom_site_label
_atom_site_type_symbol
_atom_site_fract_x
_atom_site_fract_y
_atom_site_fract_z
_atom_site_U_iso_or_equiv
_atom_site_adp_type
_atom_site_occupancy
_atom_site_site_symmetry_order
_atom_site_calc_flag
_atom_site_refinement_flags_posn
_atom_site_refinement_flags_adp
_atom_site_refinement_flags_occupancy
_atom_site_disorder_assembly
_atom_site_disorder_group
O1 O 0.74681(15) 0.56505(12) 0.48030(9) 0.0502(3) Uani 1 1 d . . . . .
O2 O 0.98135(15) 0.76142(13) 0.43271(10) 0.0562(3) Uani 1 1 d . . . . .
O3 O 0.64644(17) 0.30853(13) 0.34795(10) 0.0588(3) Uani 1 1 d . . . . .
O4 O 1.11153(18) 0.69097(16) 0.25565(12) 0.0752(4) Uani 1 1 d . . . . .
C1 C 0.8003(2) 0.74299(18) 0.49158(14) 0.0485(4) Uani 1 1 d . . . . .
C2 C 0.7204(2) 0.45273(18) 0.36366(14) 0.0461(3) Uani 1 1 d . . . . .
C3 C 0.8067(2) 0.51827(18) 0.26644(14) 0.0459(3) Uani 1 1 d . . . . .
C4 C 0.9792(2) 0.6614(2) 0.31414(15) 0.0535(4) Uani 1 1 d . . . . .
C5 C 0.6236(3) 0.8119(2) 0.43253(16) 0.0592(4) Uani 1 1 d . . . . .
H5A H 0.588427 0.749717 0.344370 0.089 Uiso 1 1 calc R U . . .
H5B H 0.662656 0.930331 0.441141 0.089 Uiso 1 1 calc R U . . .
H5C H 0.506404 0.799635 0.474253 0.089 Uiso 1 1 calc R U . . .
C6 C 0.8647(3) 0.8312(2) 0.63006(16) 0.0654(5) Uani 1 1 d . . . . .
H6A H 0.752796 0.813319 0.674626 0.098 Uiso 1 1 calc R U . . .
H6B H 0.900321 0.951189 0.642819 0.098 Uiso 1 1 calc R U . . .
H6C H 0.982189 0.785624 0.661502 0.098 Uiso 1 1 calc R U . . .
C7 C 0.7465(2) 0.45643(18) 0.14119(14) 0.0511(4) Uani 1 1 d . . . . .
H7 H 0.831901 0.496602 0.092108 0.061 Uiso 1 1 calc R U . . .
C8 C 0.5669(2) 0.33526(18) 0.07023(13) 0.0495(4) Uani 1 1 d . . . . .
C9 C 0.5810(3) 0.2256(2) -0.04765(15) 0.0642(5) Uani 1 1 d . . . . .
H9 H 0.704176 0.229331 -0.080174 0.077 Uiso 1 1 calc R U . . .
C10 C 0.4111(4) 0.1108(2) -0.11646(16) 0.0800(6) Uani 1 1 d . . . . .
H10 H 0.421955 0.034192 -0.193642 0.096 Uiso 1 1 calc R U . . .
C11 C 0.2273(4) 0.1098(3) -0.0710(2) 0.0839(6) Uani 1 1 d . . . . .
H11 H 0.113600 0.032857 -0.117763 0.101 Uiso 1 1 calc R U . . .
C12 C 0.2098(3) 0.2210(2) 0.04225(19) 0.0741(5) Uani 1 1 d . . . . .
H12 H 0.083455 0.221395 0.071353 0.089 Uiso 1 1 calc R U . . .
C13 C 0.3781(2) 0.3324(2) 0.11362(15) 0.0575(4) Uani 1 1 d . . . . .
H13 H 0.365570 0.406340 0.191525 0.069 Uiso 1 1 calc R U . . .

loop_
_atom_site_aniso_label
_atom_site_aniso_U_11
_atom_site_aniso_U_22
_atom_site_aniso_U_33
_atom_site_aniso_U_23
_atom_site_aniso_U_13
_atom_site_aniso_U_12
O1 0.0602(6) 0.0458(6) 0.0455(6) 0.0132(4) 0.0117(4) 0.0061(4)
O2 0.0486(6) 0.0567(6) 0.0570(7) 0.0080(5) 0.0128(5) -0.0037(5)
O3 0.0705(7) 0.0464(6) 0.0583(7) 0.0163(5) 0.0105(5) -0.0020(5)
O4 0.0607(7) 0.0853(9) 0.0766(9) 0.0157(7) 0.0311(6) -0.0089(6)
C1 0.0507(8) 0.0438(7) 0.0502(8) 0.0105(6) 0.0138(6) 0.0041(6)
C2 0.0435(7) 0.0461(8) 0.0482(8) 0.0131(6) 0.0071(6) 0.0061(6)
C3 0.0451(7) 0.0461(8) 0.0479(8) 0.0127(6) 0.0135(6) 0.0068(6)
C4 0.0463(8) 0.0575(9) 0.0576(10) 0.0162(7) 0.0145(7) 0.0056(7)
C5 0.0624(10) 0.0568(9) 0.0638(10) 0.0197(8) 0.0171(8) 0.0190(8)
C6 0.0731(11) 0.0611(10) 0.0531(10) 0.0039(8) 0.0094(8) 0.0036(8)
C7 0.0550(8) 0.0513(8) 0.0507(9) 0.0156(7) 0.0187(7) 0.0086(7)
C8 0.0622(9) 0.0462(8) 0.0417(8) 0.0153(6) 0.0082(7) 0.0066(7)
C9 0.0928(13) 0.0596(10) 0.0426(9) 0.0160(8) 0.0147(8) 0.0137(9)
C10 0.137(2) 0.0557(11) 0.0382(9) 0.0088(8) -0.0034(11) 0.0050(12)
C11 0.1066(17) 0.0703(12) 0.0625(12) 0.0250(10) -0.0206(11) -0.0208(11)
C12 0.0672(11) 0.0845(13) 0.0667(12) 0.0286(10) -0.0060(9) -0.0073(10)
C13 0.0594(9) 0.0606(9) 0.0500(9) 0.0148(7) 0.0048(7) 0.0037(8)

loop_
_atom_type_symbol
_atom_type_description
_atom_type_scat_dispersion_real
_atom_type_scat_dispersion_imag
_atom_type_scat_source
C C 0.0033 0.0016 'International Tables Vol C Tables 4.2.6.8 and 6.1.1.4'
H H 0.0000 0.0000 'International Tables Vol C Tables 4.2.6.8 and 6.1.1.4'
O O 0.0106 0.0060 'International Tables Vol C Tables 4.2.6.8 and 6.1.1.4'

loop_
_geom_angle_atom_site_label_1
_geom_angle_atom_site_label_2
_geom_angle_atom_site_label_3
_geom_angle
_geom_angle_site_symmetry_1
_geom_angle_site_symmetry_3
_geom_angle_publ_flag
C2 O1 C1 117.84(11) . . ?
C4 O2 C1 118.07(11) . . ?
O1 C1 O2 108.50(11) . . ?
O1 C1 C6 106.20(12) . . ?
O2 C1 C6 106.32(12) . . ?
O1 C1 C5 110.94(12) . . ?
O2 C1 C5 111.27(12) . . ?
C6 C1 C5 113.32(13) . . ?
O3 C2 O1 119.50(13) . . ?
O3 C2 C3 125.12(14) . . ?
O1 C2 C3 115.11(12) . . ?
C7 C3 C2 125.59(13) . . ?
C7 C3 C4 118.17(13) . . ?
C2 C3 C4 116.21(13) . . ?
O4 C4 O2 119.63(14) . . ?
O4 C4 C3 124.94(14) . . ?
O2 C4 C3 115.43(12) . . ?
C1 C5 H5A 109.5 . . ?
C1 C5 H5B 109.5 . . ?
H5A C5 H5B 109.5 . . ?
C1 C5 H5C 109.5 . . ?
H5A C5 H5C 109.5 . . ?
H5B C5 H5C 109.5 . . ?
C1 C6 H6A 109.5 . . ?
C1 C6 H6B 109.5 . . ?
H6A C6 H6B 109.5 . . ?
C1 C6 H6C 109.5 . . ?
H6A C6 H6C 109.5 . . ?
H6B C6 H6C 109.5 . . ?
C3 C7 C8 129.57(13) . . ?
C3 C7 H7 115.2 . . ?
C8 C7 H7 115.2 . . ?
C13 C8 C9 118.75(15) . . ?
C13 C8 C7 121.91(13) . . ?
C9 C8 C7 119.24(15) . . ?
C10 C9 C8 119.85(18) . . ?
C10 C9 H9 120.1 . . ?
C8 C9 H9 120.1 . . ?
C11 C10 C9 120.12(17) . . ?
C11 C10 H10 119.9 . . ?
C9 C10 H10 119.9 . . ?
C12 C11 C10 120.45(18) . . ?
C12 C11 H11 119.8 . . ?
C10 C11 H11 119.8 . . ?
C11 C12 C13 120.29(19) . . ?
C11 C12 H12 119.9 . . ?
C13 C12 H12 119.9 . . ?
C12 C13 C8 120.46(16) . . ?
C12 C13 H13 119.8 . . ?
C8 C13 H13 119.8 . . ?

loop_
_geom_bond_atom_site_label_1
_geom_bond_atom_site_label_2
_geom_bond_distance
_geom_bond_site_symmetry_2
_geom_bond_publ_flag
O1 C2 1.3493(17) . ?
O1 C1 1.4408(17) . ?
O2 C4 1.3460(18) . ?
O2 C1 1.4456(16) . ?
O3 C2 1.1968(16) . ?
O4 C4 1.1966(17) . ?
C1 C6 1.498(2) . ?
C1 C5 1.499(2) . ?
C2 C3 1.484(2) . ?
C3 C7 1.338(2) . ?
C3 C4 1.488(2) . ?
C5 H5A 0.9600 . ?
C5 H5B 0.9600 . ?
C5 H5C 0.9600 . ?
C6 H6A 0.9600 . ?
C6 H6B 0.9600 . ?
C6 H6C 0.9600 . ?
C7 C8 1.459(2) . ?
C7 H7 0.9300 . ?
C8 C13 1.389(2) . ?
C8 C9 1.392(2) . ?
C9 C10 1.386(3) . ?
C9 H9 0.9300 . ?
C10 C11 1.369(3) . ?
C10 H10 0.9300 . ?
C11 C12 1.363(3) . ?
C11 H11 0.9300 . ?
C12 C13 1.374(2) . ?
C12 H12 0.9300 . ?
C13 H13 0.9300 . ?
